data_4103219
loop_
_publ_author_name
'\<Zeljko Skoko'
'Sharona Zamir'
'Pan\<ce Naumov'
'Joel Bernstein'

_publ_section_title
;
 The Thermosalient Phenomenon. "Jumping Crystals" and Crystal Chemistry of
 the Anticholinergic Agent Oxitropium Bromide
;
_journal_name_full 'Journal of the American Chemical Society'
_journal_page_first 14191
_journal_page_last 14202
_journal_paper_doi 10.1021/ja105508b
_journal_volume 132
_journal_year 2010
_chemical_absolute_configuration unk
_chemical_formula_sum 'C19 H26 Br N O4'
_chemical_formula_weight 412.32
_chemical_name_systematic
;
 ?
;
_space_group_IT_number 19
_symmetry_cell_setting orthorhombic
_symmetry_space_group_name_Hall 'P 2ac 2ab'
_symmetry_space_group_name_H-M 'P 21 21 21'
_atom_sites_solution_hydrogens geom
_atom_sites_solution_primary direct
_atom_sites_solution_secondary difmap
_audit_conform_dict_location ftp://ftp.iucr.org/pub/cif_core.dic
_audit_conform_dict_name cif_core.dic
_audit_conform_dict_version 2.3
_audit_creation_date 2010-03-21T22:38:49-00:00
_audit_creation_method 'WinGX routine CIF_UPDATE'
_cell_angle_alpha 90
_cell_angle_beta 90
_cell_angle_gamma 90
_cell_formula_units_Z 4
_cell_length_a 7.4514(2)
_cell_length_b 11.2179(3)
_cell_length_c 22.8043(6)
_cell_measurement_temperature 293(2)
_cell_volume 1906.19(9)
_computing_cell_refinement 'APEX2 software (Bruker, 2007)'
_computing_data_collection 'APEX2 software (Bruker, 2007)'
_computing_data_reduction 'SAINT (Bruker, 2007)'
_computing_molecular_graphics 'DIAMOND (Brandenburg, 2005)'
_computing_publication_material 'WinGX (Farrugia, 1999)'
_computing_structure_refinement 'SHELXL-97 (Sheldrick, 2008)'
_computing_structure_solution 'SHELXS-97 (Sheldrick, 2008)'
_diffrn_ambient_temperature 293(2)
_diffrn_measured_fraction_theta_full 0.996
_diffrn_measured_fraction_theta_max 0.996
_diffrn_measurement_device_type 'Bruker SMART APEX2 diffractometer'
_diffrn_measurement_method '\w scans'
_diffrn_radiation_monochromator 'multilayer confocal TXS mirror'
_diffrn_radiation_type MoK\a
_diffrn_radiation_wavelength 0.71073
_diffrn_reflns_av_R_equivalents 0.0587
_diffrn_reflns_av_unetI/netI 0.0662
_diffrn_reflns_limit_h_max 9
_diffrn_reflns_limit_h_min -9
_diffrn_reflns_limit_k_max 14
_diffrn_reflns_limit_k_min -14
_diffrn_reflns_limit_l_max 29
_diffrn_reflns_limit_l_min -28
_diffrn_reflns_number 19092
_diffrn_reflns_theta_full 26.99
_diffrn_reflns_theta_max 26.99
_diffrn_reflns_theta_min 1.79
_exptl_absorpt_coefficient_mu 2.179
_exptl_absorpt_correction_type sphere
_exptl_crystal_colour colorless
_exptl_crystal_density_diffrn 1.437
_exptl_crystal_density_method 'not measured'
_exptl_crystal_description prism
_exptl_crystal_F_000 856
_exptl_crystal_size_max 0.10
_exptl_crystal_size_mid 0.065
_exptl_crystal_size_min 0.03
_refine_diff_density_max 0.579
_refine_diff_density_min -0.329
_refine_diff_density_rms 0.116
_refine_ls_abs_structure_details 'Flack H D (1983), Acta Cryst. A39, 876-881'
_refine_ls_abs_structure_Flack 0.006(12)
_refine_ls_extinction_method none
_refine_ls_goodness_of_fit_ref 1.047
_refine_ls_hydrogen_treatment constr
_refine_ls_matrix_type full
_refine_ls_number_parameters 227
_refine_ls_number_reflns 4128
_refine_ls_number_restraints 0
_refine_ls_restrained_S_all 1.047
_refine_ls_R_factor_all 0.0881
_refine_ls_R_factor_gt 0.0461
_refine_ls_shift/su_max 0.001
_refine_ls_shift/su_mean 0
_refine_ls_structure_factor_coef Fsqd
_refine_ls_weighting_details 'calc w=1/[\s^2^(Fo^2^)+(0.0613P)^2^+0.0000P] where P=(Fo^2^+2Fc^2^)/3'
_refine_ls_weighting_scheme calc
_refine_ls_wR_factor_gt 0.1019
_refine_ls_wR_factor_ref 0.1246
_reflns_number_gt 2739
_reflns_number_total 4128
_reflns_threshold_expression >2sigma(I)
_cod_data_source_file ja105508b_si_005.cif
_cod_data_source_block oxtb2_0m
_cod_database_code 4103219

loop_
_symmetry_equiv_pos_as_xyz
'x, y, z'
'-x+1/2, -y, z+1/2'
'x+1/2, -y+1/2, -z'
'-x, y+1/2, -z+1/2'

loop_
_atom_site_label
_atom_site_type_symbol
_atom_site_fract_x
_atom_site_fract_y
_atom_site_fract_z
_atom_site_U_iso_or_equiv
_atom_site_adp_type
_atom_site_occupancy
_atom_site_symmetry_multiplicity
_atom_site_calc_flag
_atom_site_refinement_flags
Br1 Br 1.32129(7) 1.07487(5) 0.57938(2) 0.0740(2) Uani 1 1 d .
O2 O 0.9118(3) 0.6207(2) 0.62019(11) 0.0396(6) Uani 1 1 d .
N1 N 1.3561(4) 0.4736(3) 0.55863(14) 0.0389(8) Uani 1 1 d .
O4 O 0.4850(4) 0.8403(3) 0.64064(17) 0.0696(10) Uani 1 1 d .
H4 H 0.4357 0.9012 0.629 0.104 Uiso 1 1 calc R
O1 O 1.4131(4) 0.4911(3) 0.67459(14) 0.0659(9) Uani 1 1 d .
O3 O 0.8304(5) 0.7899(3) 0.57645(14) 0.0648(8) Uani 1 1 d .
C6 C 1.0288(5) 0.4490(3) 0.5723(2) 0.0391(9) Uani 1 1 d .
H00A H 0.9372 0.4176 0.5983 0.047 Uiso 1 1 calc R
H00B H 1.012 0.4125 0.5342 0.047 Uiso 1 1 calc R
C7 C 1.0028(5) 0.5847(3) 0.56646(16) 0.0397(9) Uani 1 1 d .
H008 H 0.9218 0.5996 0.5334 0.048 Uiso 1 1 calc R
C9 C 0.7548(5) 0.7603(3) 0.67794(18) 0.0412(10) Uani 1 1 d .
H009 H 0.6783 0.6941 0.6907 0.049 Uiso 1 1 calc R
C3 C 1.3435(5) 0.6010(3) 0.58146(19) 0.0447(9) Uani 1 1 d .
H010 H 1.4515 0.6476 0.5727 0.054 Uiso 1 1 calc R
C11 C 0.9061(5) 0.7713(4) 0.72105(18) 0.0436(10) Uani 1 1 d .
C8 C 0.8312(5) 0.7286(3) 0.61894(17) 0.0373(8) Uani 1 1 d .
C4 C 1.2119(4) 0.4138(3) 0.59580(16) 0.0382(9) Uani 1 1 d .
H013 H 1.2273 0.3271 0.5977 0.046 Uiso 1 1 calc R
C19 C 1.5411(5) 0.4220(4) 0.5687(2) 0.0557(11) Uani 1 1 d .
H01A H 1.5449 0.3417 0.5543 0.084 Uiso 1 1 calc R
H01B H 1.5674 0.4223 0.6099 0.084 Uiso 1 1 calc R
H01C H 1.6285 0.4694 0.5483 0.084 Uiso 1 1 calc R
C5 C 1.1735(6) 0.6590(3) 0.55722(18) 0.0449(9) Uani 1 1 d .
H92 H 1.1893 0.6728 0.5155 0.054 Uiso 1 1 calc R
H93 H 1.1576 0.736 0.5759 0.054 Uiso 1 1 calc R
C2 C 1.2326(5) 0.4716(4) 0.65443(19) 0.0466(11) Uani 1 1 d .
H016 H 1.1362 0.4632 0.6834 0.056 Uiso 1 1 calc R
C17 C 1.3225(7) 0.4649(3) 0.49277(17) 0.0458(10) Uani 1 1 d .
H90 H 1.2052 0.4979 0.4841 0.055 Uiso 1 1 calc R
H91 H 1.4112 0.5129 0.4724 0.055 Uiso 1 1 calc R
C1 C 1.3140(5) 0.5860(4) 0.64620(18) 0.0486(10) Uani 1 1 d .
H018 H 1.2722 0.6539 0.6695 0.058 Uiso 1 1 calc R
C10 C 0.6381(5) 0.8706(4) 0.6733(2) 0.0544(11) Uani 1 1 d .
H01E H 0.6036 0.8977 0.7121 0.065 Uiso 1 1 calc R
H01F H 0.7034 0.9343 0.654 0.065 Uiso 1 1 calc R
C16 C 1.0442(6) 0.8508(5) 0.7123(2) 0.0604(12) Uani 1 1 d .
H020 H 1.042 0.9015 0.6801 0.072 Uiso 1 1 calc R
C18 C 1.3309(7) 0.3398(4) 0.4698(2) 0.0558(11) Uani 1 1 d .
H02A H 1.3082 0.3401 0.4283 0.084 Uiso 1 1 calc R
H02B H 1.242 0.292 0.4891 0.084 Uiso 1 1 calc R
H02C H 1.4479 0.3072 0.4771 0.084 Uiso 1 1 calc R
C12 C 0.9126(8) 0.6979(4) 0.7695(2) 0.0686(14) Uani 1 1 d .
H022 H 0.8187 0.6454 0.777 0.082 Uiso 1 1 calc R
C13 C 1.0562(11) 0.7021(6) 0.8067(3) 0.098(2) Uani 1 1 d .
H023 H 1.0603 0.6507 0.8386 0.118 Uiso 1 1 calc R
C15 C 1.1877(7) 0.8558(6) 0.7518(3) 0.0822(18) Uani 1 1 d .
H024 H 1.2794 0.911 0.7465 0.099 Uiso 1 1 calc R
C14 C 1.1921(10) 0.7793(7) 0.7979(3) 0.094(2) Uani 1 1 d .
H025 H 1.2893 0.7801 0.8235 0.112 Uiso 1 1 calc R

loop_
_atom_site_aniso_label
_atom_site_aniso_U_11
_atom_site_aniso_U_22
_atom_site_aniso_U_33
_atom_site_aniso_U_23
_atom_site_aniso_U_13
_atom_site_aniso_U_12
Br1 0.0861(3) 0.0686(3) 0.0673(4) 0.0133(3) -0.0021(3) 0.0218(3)
O2 0.0495(13) 0.0375(13) 0.0318(15) -0.0002(12) 0.0052(12) 0.0066(11)
N1 0.0401(17) 0.0375(17) 0.039(2) -0.0001(14) 0.0047(14) 0.0027(13)
O4 0.0531(17) 0.0530(18) 0.103(3) -0.003(2) -0.0246(18) 0.0077(14)
O1 0.0602(18) 0.089(2) 0.048(2) -0.0024(19) -0.0146(16) 0.0088(18)
O3 0.097(2) 0.0578(17) 0.0399(18) 0.0074(16) -0.002(2) 0.0297(17)
C6 0.0417(18) 0.0290(19) 0.046(3) -0.0002(19) 0.0030(18) -0.0022(14)
C7 0.0499(19) 0.041(2) 0.028(2) -0.001(2) -0.0026(16) 0.0048(18)
C9 0.0438(18) 0.036(2) 0.044(3) 0.0004(19) 0.0042(18) 0.0015(16)
C3 0.0484(19) 0.033(2) 0.053(3) 0.0009(19) 0.008(2) -0.0069(15)
C11 0.049(2) 0.046(2) 0.036(3) -0.010(2) 0.0014(19) 0.0121(19)
C8 0.0447(18) 0.0353(19) 0.032(2) 0.0009(18) -0.0055(19) 0.0065(18)
C4 0.044(2) 0.0278(18) 0.043(2) 0.0050(17) 0.0046(15) 0.0004(16)
C19 0.0413(19) 0.063(3) 0.063(3) -0.004(3) 0.0015(19) 0.010(2)
C5 0.061(2) 0.0309(19) 0.043(2) 0.0031(17) 0.010(2) 0.001(2)
C2 0.054(2) 0.053(3) 0.033(3) 0.006(2) 0.0029(18) 0.0054(19)
C17 0.059(2) 0.044(2) 0.034(2) 0.0002(18) 0.012(2) 0.006(2)
C1 0.0491(19) 0.054(2) 0.043(2) -0.006(2) 0.003(2) 0.000(2)
C10 0.052(2) 0.049(2) 0.062(3) -0.007(2) -0.003(2) 0.0074(19)
C16 0.054(2) 0.075(3) 0.052(3) -0.013(3) 0.006(2) 0.000(2)
C18 0.070(3) 0.051(2) 0.047(3) -0.009(2) 0.013(3) 0.001(2)
C12 0.096(4) 0.065(3) 0.044(3) -0.002(3) -0.016(3) 0.008(3)
C13 0.147(6) 0.085(4) 0.063(4) -0.009(4) -0.050(4) 0.021(4)
C15 0.053(3) 0.113(5) 0.081(4) -0.048(4) 0.004(3) 0.004(3)
C14 0.095(4) 0.111(5) 0.075(5) -0.046(4) -0.044(4) 0.032(4)

loop_
_atom_type_symbol
_atom_type_description
_atom_type_scat_dispersion_real
_atom_type_scat_dispersion_imag
_atom_type_scat_source
C C 0.0033 0.0016 'International Tables Vol C Tables 4.2.6.8 and 6.1.1.4'
H H 0 0 'International Tables Vol C Tables 4.2.6.8 and 6.1.1.4'
N N 0.0061 0.0033 'International Tables Vol C Tables 4.2.6.8 and 6.1.1.4'
O O 0.0106 0.006 'International Tables Vol C Tables 4.2.6.8 and 6.1.1.4'
Br Br -0.2901 2.4595 'International Tables Vol C Tables 4.2.6.8 and 6.1.1.4'

loop_
_geom_angle_atom_site_label_1
_geom_angle_atom_site_label_2
_geom_angle_atom_site_label_3
_geom_angle
C8 O2 C7 115.9(3)
C19 N1 C4 112.9(3)
C19 N1 C3 111.3(3)
C4 N1 C3 100.3(3)
C19 N1 C17 105.9(3)
C4 N1 C17 113.8(3)
C3 N1 C17 112.7(3)
C10 O4 H4 109.5
C2 O1 C1 59.5(3)
C4 C6 C7 113.6(3)
C4 C6 H00A 108.8
C7 C6 H00A 108.8
C4 C6 H00B 108.8
C7 C6 H00B 108.8
H00A C6 H00B 107.7
O2 C7 C5 110.5(3)
O2 C7 C6 105.0(3)
C5 C7 C6 116.4(3)
O2 C7 H008 108.2
C5 C7 H008 108.2
C6 C7 H008 108.2
C11 C9 C8 108.8(3)
C11 C9 C10 114.2(3)
C8 C9 C10 110.4(4)
C11 C9 H009 107.8
C8 C9 H009 107.8
C10 C9 H009 107.8
C1 C3 N1 103.9(3)
C1 C3 C5 106.4(3)
N1 C3 C5 109.1(3)
C1 C3 H010 112.3
N1 C3 H010 112.3
C5 C3 H010 112.3
C16 C11 C12 118.5(4)
C16 C11 C9 121.3(4)
C12 C11 C9 120.2(4)
O3 C8 O2 122.5(4)
O3 C8 C9 126.2(3)
O2 C8 C9 111.2(3)
C2 C4 C6 107.2(3)
C2 C4 N1 103.5(3)
C6 C4 N1 108.8(3)
C2 C4 H013 112.3
C6 C4 H013 112.3
N1 C4 H013 112.3
N1 C19 H01A 109.5
N1 C19 H01B 109.5
H01A C19 H01B 109.5
N1 C19 H01C 109.5
H01A C19 H01C 109.5
H01B C19 H01C 109.5
C3 C5 C7 114.0(3)
C3 C5 H92 108.8
C7 C5 H92 108.8
C3 C5 H93 108.8
C7 C5 H93 108.8
H92 C5 H93 107.7
C1 C2 O1 60.6(3)
C1 C2 C4 108.4(3)
O1 C2 C4 116.7(3)
C1 C2 H016 119
O1 C2 H016 119
C4 C2 H016 119
C18 C17 N1 113.4(3)
C18 C17 H90 108.9
N1 C17 H90 108.9
C18 C17 H91 108.9
N1 C17 H91 108.9
H90 C17 H91 107.7
C2 C1 O1 59.9(3)
C2 C1 C3 106.9(3)
O1 C1 C3 116.6(3)
C2 C1 H018 119.4
O1 C1 H018 119.4
C3 C1 H018 119.4
O4 C10 C9 107.8(3)
O4 C10 H01E 110.2
C9 C10 H01E 110.2
O4 C10 H01F 110.2
C9 C10 H01F 110.2
H01E C10 H01F 108.5
C11 C16 C15 120.3(5)
C11 C16 H020 119.9
C15 C16 H020 119.9
C17 C18 H02A 109.5
C17 C18 H02B 109.5
H02A C18 H02B 109.5
C17 C18 H02C 109.5
H02A C18 H02C 109.5
H02B C18 H02C 109.5
C13 C12 C11 120.2(6)
C13 C12 H022 119.9
C11 C12 H022 119.9
C14 C13 C12 121.3(6)
C14 C13 H023 119.4
C12 C13 H023 119.4
C14 C15 C16 119.4(6)
C14 C15 H024 120.3
C16 C15 H024 120.3
C13 C14 C15 120.2(6)
C13 C14 H025 119.9
C15 C14 H025 119.9

loop_
_geom_bond_atom_site_label_1
_geom_bond_atom_site_label_2
_geom_bond_distance
O2 C8 1.351(4)
O2 C7 1.458(4)
N1 C19 1.513(5)
N1 C4 1.524(5)
N1 C3 1.524(5)
N1 C17 1.526(5)
O4 C10 1.405(5)
O4 H4 0.82
O1 C2 1.438(5)
O1 C1 1.448(5)
O3 C8 1.188(4)
C6 C4 1.518(5)
C6 C7 1.541(5)
C6 H00A 0.97
C6 H00B 0.97
C7 C5 1.535(6)
C7 H008 0.98
C9 C11 1.501(5)
C9 C8 1.503(6)
C9 C10 1.516(5)
C9 H009 0.98
C3 C1 1.502(6)
C3 C5 1.528(6)
C3 H010 0.98
C11 C16 1.376(6)
C11 C12 1.379(6)
C4 C2 1.494(6)
C4 H013 0.98
C19 H01A 0.96
C19 H01B 0.96
C19 H01C 0.96
C5 H92 0.97
C5 H93 0.97
C2 C1 1.431(6)
C2 H016 0.98
C17 C18 1.499(6)
C17 H90 0.97
C17 H91 0.97
C1 H018 0.98
C10 H01E 0.97
C10 H01F 0.97
C16 C15 1.399(7)
C16 H020 0.93
C18 H02A 0.96
C18 H02B 0.96
C18 H02C 0.96
C12 C13 1.366(8)
C12 H022 0.93
C13 C14 1.347(9)
C13 H023 0.93
C15 C14 1.357(9)
C15 H024 0.93
C14 H025 0.93

loop_
_geom_torsion_atom_site_label_1
_geom_torsion_atom_site_label_2
_geom_torsion_atom_site_label_3
_geom_torsion_atom_site_label_4
_geom_torsion
C8 O2 C7 C5 71.0(4)
C8 O2 C7 C6 -162.7(3)
C4 C6 C7 O2 -95.8(4)
C4 C6 C7 C5 26.7(5)
C19 N1 C3 C1 -80.7(4)
C4 N1 C3 C1 39.0(3)
C17 N1 C3 C1 160.5(3)
C19 N1 C3 C5 166.1(3)
C4 N1 C3 C5 -74.1(3)
C17 N1 C3 C5 47.3(4)
C8 C9 C11 C16 58.2(5)
C10 C9 C11 C16 -65.5(5)
C8 C9 C11 C12 -119.3(4)
C10 C9 C11 C12 116.9(5)
C7 O2 C8 O3 1.6(5)
C7 O2 C8 C9 -175.4(3)
C11 C9 C8 O3 -113.1(5)
C10 C9 C8 O3 12.8(6)
C11 C9 C8 O2 63.8(4)
C10 C9 C8 O2 -170.3(3)
C7 C6 C4 C2 58.5(4)
C7 C6 C4 N1 -52.8(4)
C19 N1 C4 C2 80.0(4)
C3 N1 C4 C2 -38.5(3)
C17 N1 C4 C2 -159.1(3)
C19 N1 C4 C6 -166.2(3)
C3 N1 C4 C6 75.3(3)
C17 N1 C4 C6 -45.4(4)
C1 C3 C5 C7 -60.5(4)
N1 C3 C5 C7 51.0(4)
O2 C7 C5 C3 93.8(4)
C6 C7 C5 C3 -25.8(5)
C1 O1 C2 C4 97.0(4)
C6 C4 C2 C1 -90.5(4)
N1 C4 C2 C1 24.4(4)
C6 C4 C2 O1 -156.2(3)
N1 C4 C2 O1 -41.2(4)
C19 N1 C17 C18 59.2(5)
C4 N1 C17 C18 -65.5(5)
C3 N1 C17 C18 -178.9(4)
C4 C2 C1 O1 -110.8(3)
O1 C2 C1 C3 111.4(3)
C4 C2 C1 C3 0.5(4)
C2 O1 C1 C3 -95.0(4)
N1 C3 C1 C2 -25.3(4)
C5 C3 C1 C2 89.7(4)
N1 C3 C1 O1 39.0(4)
C5 C3 C1 O1 154.1(3)
C11 C9 C10 O4 -168.9(4)
C8 C9 C10 O4 68.2(5)
C12 C11 C16 C15 0.4(6)
C9 C11 C16 C15 -177.2(4)
C16 C11 C12 C13 -2.1(7)
C9 C11 C12 C13 175.5(5)
C11 C12 C13 C14 1.6(9)
C11 C16 C15 C14 1.8(7)
C12 C13 C14 C15 0.6(10)
C16 C15 C14 C13 -2.3(9)
